data_4026029
loop_
_publ_author_name
'K. V. Sajna'
'Ramesh Kotikalapudi'
'Manab Chakravarty'
'N. N. Bhuvan Kumar'
'K. C. Kumara Swamy'

_publ_section_title
;
 Cycloaddition Reactions of Allenylphosphonates and Related Allenes with
 Dialkyl Acetylenedicarboxylates, 1,3-Diphenylisobenzofuran, and
 Anthracene
;
_journal_name_full 'Journal of Organic Chemistry'
_journal_page_first 920
_journal_page_last 938
_journal_paper_doi 10.1021/jo102240u
_journal_volume 76
_journal_year 2011
_chemical_formula_sum 'C22 H23 O3 P'
_chemical_formula_weight 366.37
_chemical_name_systematic
; 
 ? 
;
_space_group_IT_number 62
_symmetry_cell_setting orthorhombic
_symmetry_space_group_name_Hall '-P 2ac 2n'
_symmetry_space_group_name_H-M 'P n m a'
_atom_sites_solution_hydrogens geom
_atom_sites_solution_primary direct
_atom_sites_solution_secondary difmap
_audit_creation_method SHELXL-97
_cell_angle_alpha 90.00
_cell_angle_beta 90.00
_cell_angle_gamma 90.00
_cell_formula_units_Z 4
_cell_length_a 23.597(9)
_cell_length_b 13.366(5)
_cell_length_c 6.132(3)
_cell_measurement_reflns_used 5736
_cell_measurement_temperature 298(2)
_cell_measurement_theta_max 26.18
_cell_measurement_theta_min 3.05
_cell_volume 1934.0(14)
_computing_cell_refinement 'Bruker SMART'
_computing_data_collection 'Bruker SMART'
_computing_data_reduction 'Bruker SAINT'
_computing_molecular_graphics 'Bruker SHELXTL'
_computing_publication_material 'Bruker SHELXTL'
_computing_structure_refinement 'SHELXL-97 (Sheldrick, 1997)'
_computing_structure_solution 'SHELXS-97 (Sheldrick, 1990)'
_diffrn_ambient_temperature 298(2)
_diffrn_measured_fraction_theta_full 0.999
_diffrn_measured_fraction_theta_max 0.999
_diffrn_measurement_device_type 'CCD area detector'
_diffrn_measurement_method 'phi and omega scans'
_diffrn_radiation_monochromator graphite
_diffrn_radiation_source 'fine-focus sealed tube'
_diffrn_radiation_type MoK\a
_diffrn_radiation_wavelength 0.71073
_diffrn_reflns_av_R_equivalents 0.0435
_diffrn_reflns_av_sigmaI/netI 0.0213
_diffrn_reflns_limit_h_max 28
_diffrn_reflns_limit_h_min -28
_diffrn_reflns_limit_k_max 15
_diffrn_reflns_limit_k_min -15
_diffrn_reflns_limit_l_max 7
_diffrn_reflns_limit_l_min -7
_diffrn_reflns_number 16892
_diffrn_reflns_theta_full 24.99
_diffrn_reflns_theta_max 24.99
_diffrn_reflns_theta_min 1.73
_diffrn_standards_decay_% none
_diffrn_standards_interval_count 'not applicable'
_diffrn_standards_interval_time 'not applicable'
_diffrn_standards_number 'not applicable'
_exptl_absorpt_coefficient_mu 0.160
_exptl_absorpt_correction_T_max 0.9687
_exptl_absorpt_correction_T_min 0.9505
_exptl_absorpt_correction_type empirical
_exptl_absorpt_process_details 'SADABS, Sheldrick (1996)'
_exptl_crystal_colour colorless
_exptl_crystal_density_diffrn 1.258
_exptl_crystal_description plates
_exptl_crystal_F_000 776
_exptl_crystal_size_max 0.32
_exptl_crystal_size_mid 0.24
_exptl_crystal_size_min 0.20
_refine_diff_density_max 0.275
_refine_diff_density_min -0.301
_refine_diff_density_rms 0.052
_refine_ls_extinction_method none
_refine_ls_goodness_of_fit_ref 1.256
_refine_ls_hydrogen_treatment constr
_refine_ls_matrix_type full
_refine_ls_number_parameters 133
_refine_ls_number_reflns 1782
_refine_ls_number_restraints 0
_refine_ls_restrained_S_all 1.256
_refine_ls_R_factor_all 0.0711
_refine_ls_R_factor_gt 0.0679
_refine_ls_shift/su_max 0.000
_refine_ls_shift/su_mean 0.000
_refine_ls_structure_factor_coef Fsqd
_refine_ls_weighting_details 'calc w=1/[\s^2^(Fo^2^)+(0.0366P)^2^+2.0657P] where P=(Fo^2^+2Fc^2^)/3'
_refine_ls_weighting_scheme calc
_refine_ls_wR_factor_gt 0.1397
_refine_ls_wR_factor_ref 0.1414
_reflns_number_gt 1718
_reflns_number_total 1782
_reflns_threshold_expression >2sigma(I)
_cod_data_source_file jo102240u_si_002_14.cif
_cod_data_source_block compd-64
_cod_database_code 4026029

loop_
_symmetry_equiv_pos_as_xyz
'x, y, z'
'-x+1/2, -y, z+1/2'
'-x, y+1/2, -z'
'x+1/2, -y+1/2, -z+1/2'
'-x, -y, -z'
'x-1/2, y, -z-1/2'
'x, -y-1/2, z'
'-x-1/2, y-1/2, z-1/2'

loop_
_atom_site_label
_atom_site_type_symbol
_atom_site_fract_x
_atom_site_fract_y
_atom_site_fract_z
_atom_site_U_iso_or_equiv
_atom_site_adp_type
_atom_site_occupancy
_atom_site_symmetry_multiplicity
_atom_site_calc_flag
_atom_site_refinement_flags
P1 P 0.08858(4) 0.2500 0.59788(17) 0.0402(3) Uani 1 2 d S
O1 O 0.05067(9) 0.15750(18) 0.5377(4) 0.0605(7) Uani 1 1 d .
O2 O 0.10426(12) 0.2500 0.8275(5) 0.0633(10) Uani 1 2 d S
C1 C 0.02069(15) 0.1587(4) 0.3299(6) 0.0804(13) Uani 1 1 d .
H1A H -0.0030 0.0996 0.3199 0.096 Uiso 1 1 calc R
H1B H 0.0481 0.1559 0.2122 0.096 Uiso 1 1 calc R
C2 C -0.01557(19) 0.2500 0.3013(8) 0.0773(19) Uani 1 2 d S
C3 C -0.0371(3) 0.2500 0.0638(9) 0.142(4) Uani 1 2 d S
H3A H -0.0496 0.3160 0.0253 0.213 Uiso 0.50 1 calc PR
H3B H -0.0682 0.2040 0.0503 0.213 Uiso 0.50 1 calc PR
H3C H -0.0070 0.2299 -0.0320 0.213 Uiso 0.50 1 calc PR
C4 C -0.0652(2) 0.2500 0.4586(9) 0.114(3) Uani 1 2 d S
H4A H -0.0915 0.1983 0.4181 0.171 Uiso 0.50 1 calc PR
H4B H -0.0840 0.3137 0.4531 0.171 Uiso 0.50 1 calc PR
H4C H -0.0517 0.2380 0.6039 0.171 Uiso 0.50 1 calc PR
C5 C 0.14533(15) 0.2500 0.4075(6) 0.0390(9) Uani 1 2 d S
H5 H 0.1356 0.2500 0.2605 0.047 Uiso 1 2 calc SR
C6 C 0.20058(15) 0.2500 0.4551(6) 0.0313(8) Uani 1 2 d S
C7 C 0.22720(15) 0.2500 0.6804(6) 0.0347(9) Uani 1 2 d S
H7A H 0.2152 0.1912 0.7606 0.042 Uiso 0.50 1 calc PR
H7B H 0.2152 0.3088 0.7606 0.042 Uiso 0.50 1 calc PR
C8 C 0.24547(15) 0.2500 0.2760(6) 0.0350(9) Uani 1 2 d S
H8 H 0.2286 0.2500 0.1300 0.042 Uiso 1 2 calc SR
C9 C 0.28193(10) 0.1587(2) 0.3149(4) 0.0350(6) Uani 1 1 d .
C10 C 0.29159(12) 0.0816(2) 0.1700(5) 0.0447(7) Uani 1 1 d .
H10 H 0.2736 0.0808 0.0350 0.054 Uiso 1 1 calc R
C11 C 0.32826(14) 0.0057(2) 0.2276(6) 0.0574(9) Uani 1 1 d .
H11 H 0.3362 -0.0451 0.1285 0.069 Uiso 1 1 calc R
C12 C 0.35325(14) 0.0044(3) 0.4310(6) 0.0611(9) Uani 1 1 d .
H12 H 0.3772 -0.0480 0.4690 0.073 Uiso 1 1 calc R
C13 C 0.34306(12) 0.0803(2) 0.5786(5) 0.0500(8) Uani 1 1 d .
H13 H 0.3597 0.0786 0.7160 0.060 Uiso 1 1 calc R
C14 C 0.30774(10) 0.1591(2) 0.5207(4) 0.0371(6) Uani 1 1 d .
C15 C 0.29262(15) 0.2500 0.6560(6) 0.0336(9) Uani 1 2 d S
H15 H 0.3119 0.2500 0.7976 0.040 Uiso 1 2 calc SR

loop_
_atom_site_aniso_label
_atom_site_aniso_U_11
_atom_site_aniso_U_22
_atom_site_aniso_U_33
_atom_site_aniso_U_23
_atom_site_aniso_U_13
_atom_site_aniso_U_12
P1 0.0285(5) 0.0558(7) 0.0362(6) 0.000 -0.0022(4) 0.000
O1 0.0485(12) 0.0669(16) 0.0662(15) 0.0023(13) 0.0007(11) -0.0124(11)
O2 0.0398(16) 0.112(3) 0.0378(17) 0.000 -0.0011(13) 0.000
C1 0.058(2) 0.119(4) 0.064(2) -0.024(2) 0.0014(19) -0.034(2)
C2 0.028(2) 0.157(6) 0.047(3) 0.000 -0.004(2) 0.000
C3 0.051(3) 0.321(14) 0.053(4) 0.000 -0.012(3) 0.000
C4 0.040(3) 0.249(10) 0.054(3) 0.000 0.006(3) 0.000
C5 0.035(2) 0.049(2) 0.033(2) 0.000 -0.0087(17) 0.000
C6 0.0320(18) 0.034(2) 0.0275(19) 0.000 -0.0021(15) 0.000
C7 0.0337(19) 0.041(2) 0.030(2) 0.000 -0.0023(16) 0.000
C8 0.0352(19) 0.044(2) 0.0260(19) 0.000 -0.0023(16) 0.000
C9 0.0286(12) 0.0390(15) 0.0373(15) 0.0004(12) 0.0021(11) -0.0039(11)
C10 0.0469(16) 0.0439(17) 0.0432(16) -0.0042(14) 0.0073(13) -0.0063(14)
C11 0.065(2) 0.0396(18) 0.067(2) -0.0084(16) 0.0141(18) 0.0023(16)
C12 0.059(2) 0.050(2) 0.074(2) 0.0064(18) 0.0084(19) 0.0179(16)
C13 0.0425(16) 0.056(2) 0.0519(18) 0.0071(15) -0.0026(14) 0.0091(15)
C14 0.0291(12) 0.0434(16) 0.0387(15) 0.0040(13) 0.0009(11) -0.0013(12)
C15 0.0292(18) 0.044(2) 0.0273(19) 0.000 -0.0079(15) 0.000

loop_
_atom_type_symbol
_atom_type_description
_atom_type_scat_dispersion_real
_atom_type_scat_dispersion_imag
_atom_type_scat_source
C C 0.0033 0.0016 'International Tables Vol C Tables 4.2.6.8 and 6.1.1.4'
H H 0.0000 0.0000 'International Tables Vol C Tables 4.2.6.8 and 6.1.1.4'
O O 0.0106 0.0060 'International Tables Vol C Tables 4.2.6.8 and 6.1.1.4'
P P 0.1023 0.0942 'International Tables Vol C Tables 4.2.6.8 and 6.1.1.4'

loop_
_geom_angle_atom_site_label_1
_geom_angle_atom_site_label_2
_geom_angle_atom_site_label_3
_geom_angle
_geom_angle_site_symmetry_1
_geom_angle_site_symmetry_3
O2 P1 O1 111.84(12) . .
O2 P1 O1 111.84(12) . 7_565
O1 P1 O1 103.89(18) . 7_565
O2 P1 C5 116.36(18) . .
O1 P1 C5 105.97(12) . .
O1 P1 C5 105.97(12) 7_565 .
C1 O1 P1 118.2(2) . .
O1 C1 C2 112.8(3) . .
O1 C1 H1A 109.0 . .
C2 C1 H1A 109.0 . .
O1 C1 H1B 109.0 . .
C2 C1 H1B 109.0 . .
H1A C1 H1B 107.8 . .
C1 C2 C1 108.8(4) . 7_565
C1 C2 C4 111.5(3) . .
C1 C2 C4 111.5(3) 7_565 .
C1 C2 C3 107.4(3) . .
C1 C2 C3 107.4(3) 7_565 .
C4 C2 C3 110.2(4) . .
C2 C3 H3A 109.5 . .
C2 C3 H3B 109.5 . .
H3A C3 H3B 109.5 . .
C2 C3 H3C 109.5 . .
H3A C3 H3C 109.5 . .
H3B C3 H3C 109.5 . .
C2 C4 H4A 109.5 . .
C2 C4 H4B 109.5 . .
H4A C4 H4B 109.5 . .
C2 C4 H4C 109.5 . .
H4A C4 H4C 109.5 . .
H4B C4 H4C 109.5 . .
C6 C5 P1 126.3(3) . .
C6 C5 H5 116.9 . .
P1 C5 H5 116.9 . .
C5 C6 C7 127.1(3) . .
C5 C6 C8 121.3(3) . .
C7 C6 C8 111.6(3) . .
C6 C7 C15 108.9(3) . .
C6 C7 H7A 109.9 . .
C15 C7 H7A 109.9 . .
C6 C7 H7B 109.9 . .
C15 C7 H7B 109.9 . .
H7A C7 H7B 108.3 . .
C9 C8 C9 107.6(3) . 7_565
C9 C8 C6 106.4(2) . .
C9 C8 C6 106.4(2) 7_565 .
C9 C8 H8 112.0 . .
C9 C8 H8 112.0 7_565 .
C6 C8 H8 112.0 . .
C10 C9 C14 120.7(3) . .
C10 C9 C8 126.5(3) . .
C14 C9 C8 112.7(3) . .
C11 C10 C9 119.2(3) . .
C11 C10 H10 120.4 . .
C9 C10 H10 120.4 . .
C10 C11 C12 120.6(3) . .
C10 C11 H11 119.7 . .
C12 C11 H11 119.7 . .
C11 C12 C13 120.6(3) . .
C11 C12 H12 119.7 . .
C13 C12 H12 119.7 . .
C12 C13 C14 119.6(3) . .
C12 C13 H13 120.2 . .
C14 C13 H13 120.2 . .
C13 C14 C9 119.2(3) . .
C13 C14 C15 127.6(3) . .
C9 C14 C15 113.2(2) . .
C14 C15 C14 106.7(3) . 7_565
C14 C15 C7 106.7(2) . .
C14 C15 C7 106.7(2) 7_565 .
C14 C15 H15 112.1 . .
C14 C15 H15 112.1 7_565 .
C7 C15 H15 112.1 . .

loop_
_geom_bond_atom_site_label_1
_geom_bond_atom_site_label_2
_geom_bond_distance
_geom_bond_site_symmetry_2
P1 O2 1.456(3) .
P1 O1 1.570(2) .
P1 O1 1.570(2) 7_565
P1 C5 1.777(4) .
O1 C1 1.458(4) .
C1 C2 1.500(5) .
C1 H1A 0.9700 .
C1 H1B 0.9700 .
C2 C1 1.500(5) 7_565
C2 C4 1.518(7) .
C2 C3 1.543(7) .
C3 H3A 0.9600 .
C3 H3B 0.9600 .
C3 H3C 0.9600 .
C4 H4A 0.9600 .
C4 H4B 0.9600 .
C4 H4C 0.9600 .
C5 C6 1.336(5) .
C5 H5 0.9300 .
C6 C7 1.518(5) .
C6 C8 1.526(5) .
C7 C15 1.551(5) .
C7 H7A 0.9700 .
C7 H7B 0.9700 .
C8 C9 1.512(3) .
C8 C9 1.512(3) 7_565
C8 H8 0.9800 .
C9 C10 1.380(4) .
C9 C14 1.401(4) .
C10 C11 1.379(4) .
C10 H10 0.9300 .
C11 C12 1.380(5) .
C11 H11 0.9300 .
C12 C13 1.380(5) .
C12 H12 0.9300 .
C13 C14 1.390(4) .
C13 H13 0.9300 .
C14 C15 1.514(4) .
C15 C14 1.514(4) 7_565
C15 H15 0.9800 .
